data_1556222
loop_
_publ_author_name
'Palao, Eduardo'
'Agarrabeitia, Antonia R.'
'Ba\~nuelos-Prieto, Jorge'
'Lopez, Teresa Arbeloa'
'Lopez-Arbeloa, I\~nigo'
'Armesto, Diego'
'Ortiz, Maria J.'

_publ_section_title
;
 8-Functionalization of alkyl-substituted-3,8-dimethyl BODIPYs by
 Knoevenagel condensation.
;
_journal_issue 17
_journal_name_full 'Organic letters'
_journal_page_first 4454
_journal_page_last 4457
_journal_paper_doi 10.1021/ol401993p
_journal_volume 15
_journal_year 2013
_chemical_compound_source 'synthesis as described'
_chemical_formula_moiety 'C23 H24 B F2 N3 O, C2 H6 O'
_chemical_formula_sum 'C25 H30 B F2 N3 O2'
_chemical_formula_weight 906.66
_space_group_IT_number 2
_space_group_name_Hall '-P 1'
_space_group_name_H-M_alt 'P -1'
_symmetry_cell_setting triclinic
_symmetry_Int_Tables_number 2
_symmetry_space_group_name_Hall '-P 1'
_symmetry_space_group_name_H-M 'P -1'
_atom_sites_solution_hydrogens geom
_atom_sites_solution_primary direct
_atom_sites_solution_secondary difmap
_audit_creation_date 2013-07-12T09:46:43-00:00
_audit_creation_method 'WinGX routine CIF_UPDATE'
_cell_angle_alpha 73.603(2)
_cell_angle_beta 80.954(3)
_cell_angle_gamma 72.955(2)
_cell_formula_units_Z 4
_cell_length_a 11.1938(4)
_cell_length_b 12.4627(3)
_cell_length_c 18.0716(7)
_cell_measurement_reflns_used 7424
_cell_measurement_temperature 100(2)
_cell_measurement_theta_max 73.874
_cell_measurement_theta_min 3.803
_cell_measurement_wavelength 1.54184
_cell_volume 2304.67(14)
_computing_cell_refinement 'CrysAlis Pro (Oxford Diffraction Ltd., 2011)'
_computing_data_collection 'CrysAlis Pro (Oxford Diffraction Ltd., 2011)'
_computing_data_reduction 'CrysAlis Pro (Oxford Diffraction Ltd., 2011)'
_computing_molecular_graphics 'Diamond v.3.2f (Crystal Impact GbR, 2008)'
_computing_publication_material 'WinGX publication routines (Farrugia, 1999)'
_computing_structure_refinement 'SHELXL-97 (Sheldrick, 2008)'
_computing_structure_solution 'OLEX2 (Dolomanov et al, 2010)'
_diffrn_ambient_temperature 100(2)
_diffrn_detector 'CCD plate'
_diffrn_detector_area_resol_mean 5.2012
_diffrn_detector_type Atlas
_diffrn_measured_fraction_theta_full 0.993
_diffrn_measured_fraction_theta_max 0.993
_diffrn_measurement_details
;
#__ type_ start__ end____ width___ exp.time_
  1 omega  -67.00   25.00   1.0000    1.5000
omega____ theta____ kappa____ phi______ frames
    -      -40.5756   57.0000 -150.0000 92

#__ type_ start__ end____ width___ exp.time_
  2 omega -115.00  -20.00   1.0000    1.5000
omega____ theta____ kappa____ phi______ frames
    -      -40.5756  -57.0000   60.0000 95

#__ type_ start__ end____ width___ exp.time_
  3 omega  -89.00  -49.00   1.0000    1.5000
omega____ theta____ kappa____ phi______ frames
    -      -40.5756  110.0000  -72.0000 40

#__ type_ start__ end____ width___ exp.time_
  4 omega   39.00   65.00   1.0000    1.5000
omega____ theta____ kappa____ phi______ frames
    -       40.5756 -125.0000   30.0000 26

#__ type_ start__ end____ width___ exp.time_
  5 omega  -35.00   67.00   1.0000    1.5000
omega____ theta____ kappa____ phi______ frames
    -       40.5756  -38.0000  -90.0000 102

#__ type_ start__ end____ width___ exp.time_
  6 omega   38.00   69.00   1.0000    5.0000
omega____ theta____ kappa____ phi______ frames
    -      108.3609  -30.0000  -90.0000 31

#__ type_ start__ end____ width___ exp.time_
  7 omega   41.00   76.00   1.0000    5.0000
omega____ theta____ kappa____ phi______ frames
    -      108.3609  -94.0000 -180.0000 35

#__ type_ start__ end____ width___ exp.time_
  8 omega   78.00  158.00   1.0000    5.0000
omega____ theta____ kappa____ phi______ frames
    -      108.3609   30.0000  120.0000 80

#__ type_ start__ end____ width___ exp.time_
  9 omega   93.00  119.00   1.0000    5.0000
omega____ theta____ kappa____ phi______ frames
    -      108.3609 -125.0000   60.0000 26

#__ type_ start__ end____ width___ exp.time_
 10 omega   61.00   87.00   1.0000    5.0000
omega____ theta____ kappa____ phi______ frames
    -      108.3609 -125.0000   60.0000 26

#__ type_ start__ end____ width___ exp.time_
 11 omega   78.00  104.00   1.0000    5.0000
omega____ theta____ kappa____ phi______ frames
    -      108.3609   61.0000  150.0000 26

#__ type_ start__ end____ width___ exp.time_
 12 omega   37.00   65.00   1.0000    5.0000
omega____ theta____ kappa____ phi______ frames
    -      108.3609  -30.0000  -60.0000 28

#__ type_ start__ end____ width___ exp.time_
 13 omega   30.00   64.00   1.0000    5.0000
omega____ theta____ kappa____ phi______ frames
    -      108.3609  -30.0000 -150.0000 34

#__ type_ start__ end____ width___ exp.time_
 14 omega   46.00   76.00   1.0000    5.0000
omega____ theta____ kappa____ phi______ frames
    -      108.3609  -45.0000   60.0000 30

#__ type_ start__ end____ width___ exp.time_
 15 omega   45.00  109.00   1.0000    5.0000
omega____ theta____ kappa____ phi______ frames
    -      108.3609  -94.0000   90.0000 64

#__ type_ start__ end____ width___ exp.time_
 16 omega   33.00   59.00   1.0000    5.0000
omega____ theta____ kappa____ phi______ frames
    -      108.3609  -30.0000 -120.0000 26

#__ type_ start__ end____ width___ exp.time_
 17 omega   39.00  130.00   1.0000    5.0000
omega____ theta____ kappa____ phi______ frames
    -      108.3609  -77.0000  -60.0000 91

#__ type_ start__ end____ width___ exp.time_
 18 omega   32.00   65.00   1.0000    5.0000
omega____ theta____ kappa____ phi______ frames
    -      108.3609  -30.0000    0.0000 33

#__ type_ start__ end____ width___ exp.time_
 19 omega   48.00  154.00   1.0000    5.0000
omega____ theta____ kappa____ phi______ frames
    -      108.3609   15.0000 -120.0000 106

#__ type_ start__ end____ width___ exp.time_
 20 omega   42.00   67.00   1.0000    5.0000
omega____ theta____ kappa____ phi______ frames
    -      108.3609 -125.0000 -120.0000 25

#__ type_ start__ end____ width___ exp.time_
 21 omega   70.00  114.00   1.0000    5.0000
omega____ theta____ kappa____ phi______ frames
    -      108.3609 -125.0000 -120.0000 44

#__ type_ start__ end____ width___ exp.time_
 22 omega   35.00   69.00   1.0000    5.0000
omega____ theta____ kappa____ phi______ frames
    -      108.3609  -45.0000 -180.0000 34

#__ type_ start__ end____ width___ exp.time_
 23 omega   33.00   62.00   1.0000    5.0000
omega____ theta____ kappa____ phi______ frames
    -      108.3609  -30.0000  -30.0000 29

#__ type_ start__ end____ width___ exp.time_
 24 omega   44.00   99.00   1.0000    5.0000
omega____ theta____ kappa____ phi______ frames
    -      108.3609  -94.0000  -90.0000 55

;
_diffrn_measurement_device '\k-geometry diffractometer'
_diffrn_measurement_device_type 'Agilent SuperNova'
_diffrn_measurement_method '\w scans'
_diffrn_orient_matrix_UB_11 0.1204153
_diffrn_orient_matrix_UB_12 0.0302289
_diffrn_orient_matrix_UB_13 -0.0434558
_diffrn_orient_matrix_UB_21 0.0381089
_diffrn_orient_matrix_UB_22 0.0099887
_diffrn_orient_matrix_UB_23 0.0755794
_diffrn_orient_matrix_UB_31 0.0700482
_diffrn_orient_matrix_UB_32 -0.1296884
_diffrn_orient_matrix_UB_33 0.0186582
_diffrn_radiation_monochromator 'Multilayer optics'
_diffrn_radiation_probe x-ray
_diffrn_radiation_source 'Nova (Cu) X-ray micro-source'
_diffrn_radiation_type CuK\a
_diffrn_radiation_wavelength 1.54184
_diffrn_reflns_av_R_equivalents 0.0195
_diffrn_reflns_av_unetI/netI 0.0292
_diffrn_reflns_limit_h_max 13
_diffrn_reflns_limit_h_min -13
_diffrn_reflns_limit_k_max 15
_diffrn_reflns_limit_k_min -14
_diffrn_reflns_limit_l_max 22
_diffrn_reflns_limit_l_min 0
_diffrn_reflns_number 8668
_diffrn_reflns_theta_full 70
_diffrn_reflns_theta_max 70
_diffrn_reflns_theta_min 2.56
_diffrn_source_current 0.8
_diffrn_source_power 0.04
_diffrn_source_voltage 50
_exptl_absorpt_coefficient_mu 0.769
_exptl_absorpt_correction_T_max 0.937
_exptl_absorpt_correction_T_min 0.886
_exptl_absorpt_correction_type analytical
_exptl_absorpt_process_details
;
        CrysAlisPro, Agilent Technologies,
        Version 1.171.36.28 (release 01-02-2013 CrysAlis171 .NET)
        (compiled Feb  1 2013,16:14:44)
Analytical numeric absorption correction using a multifaceted crystal
                        model based on expressions derived by R.C. Clark & J.S.
        (Clark, R. C. & Reid, J. S. (1995). Acta Cryst. A51, 887-897)
;
_exptl_crystal_colour red
_exptl_crystal_density_diffrn 1.307
_exptl_crystal_density_method 'not measured'
_exptl_crystal_description prism
_exptl_crystal_F_000 960
_exptl_crystal_size_max 0.2374
_exptl_crystal_size_mid 0.1668
_exptl_crystal_size_min 0.1461
_refine_diff_density_max 0.532
_refine_diff_density_min -0.405
_refine_diff_density_rms 0.046
_refine_ls_extinction_method none
_refine_ls_goodness_of_fit_ref 1.088
_refine_ls_hydrogen_treatment noref
_refine_ls_matrix_type full
_refine_ls_number_parameters 633
_refine_ls_number_reflns 8668
_refine_ls_number_restraints 96
_refine_ls_restrained_S_all 1.088
_refine_ls_R_factor_all 0.0538
_refine_ls_R_factor_gt 0.0462
_refine_ls_shift/su_max 0.001
_refine_ls_shift/su_mean 0
_refine_ls_structure_factor_coef Fsqd
_refine_ls_weighting_details 'calc w=1/[\s^2^(Fo^2^)+(0.0686P)^2^+0.6482P] where P=(Fo^2^+2Fc^2^)/3'
_refine_ls_weighting_scheme calc
_refine_ls_wR_factor_gt 0.1285
_refine_ls_wR_factor_ref 0.1345
_reflns_number_gt 7214
_reflns_number_total 8668
_reflns_threshold_expression >2\s(I)
_cod_data_source_file ol401993p_si_002.cif
_cod_data_source_block 8acetam
_cod_depositor_comments
;

2022-11-30
Z value and formula fixed to values more according to usual
chemical conventions.                 miguel
;
_cod_original_formula_sum 'C50 H60 B2 F4 N6 O4'
_cod_original_formula_weight 906.66
_cod_original_formula_moiety 'C50 H60 B2 F4 N6 O4'
_cod_original_formula_units_Z 2
_cod_original_cell_volume 2304.67(13)
_cod_database_code 1556222

loop_
_symmetry_equiv_pos_as_xyz
'x, y, z'
'-x, -y, -z'

loop_
_atom_site_label
_atom_site_type_symbol
_atom_site_fract_x
_atom_site_fract_y
_atom_site_fract_z
_atom_site_U_iso_or_equiv
_atom_site_adp_type
_atom_site_occupancy
_atom_site_symmetry_multiplicity
_atom_site_calc_flag
_atom_site_refinement_flags
_atom_site_disorder_assembly
_atom_site_disorder_group
F1A F 0.36236(8) 0.72703(8) 1.13425(5) 0.0276(2) Uani 1 1 d . . .
F2A F 0.18535(9) 0.82781(8) 1.07334(6) 0.0309(2) Uani 1 1 d . . .
N1A N 0.22880(11) 0.61918(10) 1.11416(7) 0.0185(3) Uani 1 1 d . . .
N2A N 0.35576(11) 0.71572(10) 1.00447(7) 0.0191(3) Uani 1 1 d . . .
C1A C 0.17342(13) 0.58759(13) 1.18595(9) 0.0215(3) Uani 1 1 d . . .
C2A C 0.15181(13) 0.47870(13) 1.19644(8) 0.0225(3) Uani 1 1 d . . .
H2A H 0.1144 0.4372 1.2421 0.027 Uiso 1 1 calc R . .
C3A C 0.19383(13) 0.44180(12) 1.12947(8) 0.0194(3) Uani 1 1 d . . .
C4A C 0.24287(12) 0.53119(11) 1.07651(8) 0.0168(3) Uani 1 1 d . . .
C5A C 0.30856(12) 0.53723(11) 1.00350(8) 0.0163(3) Uani 1 1 d . . .
C6A C 0.36662(13) 0.62738(11) 0.96835(8) 0.0173(3) Uani 1 1 d . . .
C7A C 0.43577(13) 0.65239(12) 0.89526(8) 0.0196(3) Uani 1 1 d . . .
C8A C 0.46453(14) 0.75588(13) 0.88969(9) 0.0236(3) Uani 1 1 d . . .
H8A H 0.5108 0.7947 0.8473 0.028 Uiso 1 1 calc R . .
C9A C 0.41431(14) 0.79330(12) 0.95656(9) 0.0231(3) Uani 1 1 d . . .
C18A C 0.14311(15) 0.66047(15) 1.24258(9) 0.0277(3) Uani 1 1 d . . .
H18A H 0.0921 0.7379 1.219 0.042 Uiso 1 1 calc R . .
H18B H 0.221 0.6668 1.2572 0.042 Uiso 1 1 calc R . .
H18C H 0.0963 0.6246 1.2888 0.042 Uiso 1 1 calc R . .
C19A C 0.19035(15) 0.32637(13) 1.12120(9) 0.0239(3) Uani 1 1 d . . .
H19A H 0.2717 0.2888 1.0984 0.036 Uiso 1 1 calc R . .
H19B H 0.1248 0.3375 1.0876 0.036 Uiso 1 1 calc R . .
H19C H 0.1723 0.2774 1.1723 0.036 Uiso 1 1 calc R . .
C20A C 0.47225(14) 0.58559(13) 0.83474(8) 0.0236(3) Uani 1 1 d . . .
H20A H 0.3974 0.572 0.8213 0.035 Uiso 1 1 calc R . .
H20B H 0.5318 0.5111 0.8547 0.035 Uiso 1 1 calc R . .
H20C H 0.5115 0.6299 0.7886 0.035 Uiso 1 1 calc R . .
C21A C 0.42084(17) 0.89994(14) 0.97628(11) 0.0328(4) Uani 1 1 d . . .
H21A H 0.4621 0.9463 0.9323 0.049 Uiso 1 1 calc R . .
H21B H 0.4688 0.8778 1.0216 0.049 Uiso 1 1 calc R . .
H21C H 0.3358 0.9456 0.9878 0.049 Uiso 1 1 calc R . .
C10A C 0.31967(13) 0.44827(11) 0.96224(8) 0.0169(3) Uani 1 1 d . . .
H10A H 0.4013 0.4065 0.9473 0.02 Uiso 1 1 calc R . .
C11A C 0.22142(13) 0.42281(11) 0.94460(8) 0.0176(3) Uani 1 1 d . . .
H11A H 0.1403 0.4658 0.9593 0.021 Uiso 1 1 calc R . .
C12A C 0.22864(13) 0.33384(12) 0.90433(8) 0.0174(3) Uani 1 1 d . A .
C13A C 0.12361(13) 0.29273(12) 0.90705(8) 0.0210(3) Uani 1 1 d . . .
H13A H 0.047 0.3259 0.933 0.025 Uiso 1 1 calc R . .
C14A C 0.12909(14) 0.20490(12) 0.87273(9) 0.0227(3) Uani 1 1 d . A .
H14A H 0.0575 0.1768 0.8766 0.027 Uiso 1 1 calc R . .
C15A C 0.23965(14) 0.15791(12) 0.83256(8) 0.0214(3) Uani 1 1 d D . .
C16A C 0.34498(14) 0.19923(13) 0.82780(9) 0.0229(3) Uani 1 1 d . A .
H16A H 0.4205 0.1682 0.7999 0.028 Uiso 1 1 calc R . .
C17A C 0.33879(14) 0.28545(12) 0.86382(8) 0.0209(3) Uani 1 1 d . . .
H17A H 0.411 0.3122 0.8609 0.025 Uiso 1 1 calc R A .
C23A C 0.28572(14) -0.06497(14) 0.71823(10) 0.0262(3) Uani 1 1 d D . .
H23A H 0.2966 -0.0395 0.6617 0.039 Uiso 0.8580(17) 1 calc PR A 1
H23B H 0.1975 -0.063 0.7345 0.039 Uiso 0.8580(17) 1 calc PR A 1
H23C H 0.3379 -0.1442 0.7357 0.039 Uiso 0.8580(17) 1 calc PR A 1
H23D H 0.2534 -0.132 0.7454 0.039 Uiso 0.1420(17) 1 d PR A 2
H23E H 0.3761 -0.0849 0.7229 0.039 Uiso 0.1420(17) 1 d PR A 2
H23F H 0.2699 -0.0431 0.6635 0.039 Uiso 0.1420(17) 1 d PR A 2
B1A B 0.28177(15) 0.72662(14) 1.08257(10) 0.0212(3) Uani 1 1 d . . .
O1B O 0.43223(11) 0.02670(10) 0.74098(8) 0.0249(3) Uani 0.8580(17) 1 d PD A 1
N3B N 0.23222(16) 0.07191(13) 0.79732(9) 0.0183(3) Uani 0.8580(17) 1 d PDU A 1
H3B H 0.1602 0.0539 0.8048 0.022 Uiso 0.8580(17) 1 calc PR A 1
C22B C 0.32433(15) 0.01479(14) 0.75340(10) 0.0194(3) Uani 0.8580(17) 1 d PDU A 1
O1A O 0.1087(6) 0.0762(6) 0.7550(4) 0.0226(17) Uani 0.1420(17) 1 d PD A 2
N3A N 0.2938(10) 0.0684(7) 0.7903(5) 0.0188(18) Uani 0.1420(17) 1 d PDU A 2
H3A H 0.3751 0.0365 0.7891 0.023 Uiso 0.1420(17) 1 calc PR A 2
C22A C 0.2219(7) 0.0335(7) 0.7530(5) 0.0205(19) Uani 0.1420(17) 1 d PDU A 2
F2C F 0.63941(9) 0.28861(8) 0.35524(5) 0.0297(2) Uani 1 1 d . . .
F1C F 0.81956(9) 0.18197(8) 0.40976(6) 0.0351(2) Uani 1 1 d . . .
N2C N 0.65376(11) 0.28595(10) 0.48741(7) 0.0203(3) Uani 1 1 d . . .
N1C N 0.77654(11) 0.39007(10) 0.37865(7) 0.0192(3) Uani 1 1 d . . .
C9C C 0.59657(14) 0.20626(12) 0.53347(9) 0.0237(3) Uani 1 1 d . . .
C8C C 0.54600(14) 0.23951(13) 0.60176(9) 0.0248(3) Uani 1 1 d . . .
H8C H 0.5006 0.1985 0.6435 0.03 Uiso 1 1 calc R . .
C7C C 0.57335(13) 0.34315(12) 0.59853(9) 0.0211(3) Uani 1 1 d . . .
C6C C 0.64182(13) 0.37208(12) 0.52561(8) 0.0185(3) Uani 1 1 d . . .
C5C C 0.69767(12) 0.46390(11) 0.49247(8) 0.0171(3) Uani 1 1 d . . .
C4C C 0.76181(13) 0.47480(12) 0.41876(8) 0.0179(3) Uani 1 1 d . . .
C3C C 0.80894(13) 0.56661(12) 0.36779(8) 0.0202(3) Uani 1 1 d . . .
C2C C 0.85130(13) 0.53378(13) 0.29952(9) 0.0228(3) Uani 1 1 d . . .
H2C H 0.888 0.5776 0.2546 0.027 Uiso 1 1 calc R . .
C1C C 0.83128(13) 0.42525(13) 0.30720(9) 0.0219(3) Uani 1 1 d . . .
C21C C 0.59245(17) 0.10028(14) 0.51169(11) 0.0324(4) Uani 1 1 d . . .
H21D H 0.6779 0.0515 0.5057 0.049 Uiso 1 1 calc R . .
H21E H 0.5534 0.1232 0.4627 0.049 Uiso 1 1 calc R . .
H21F H 0.5433 0.0567 0.5523 0.049 Uiso 1 1 calc R . .
C20C C 0.53510(15) 0.40674(13) 0.66109(9) 0.0254(3) Uani 1 1 d . . .
H20D H 0.4726 0.48 0.6429 0.038 Uiso 1 1 calc R . .
H20E H 0.6087 0.4227 0.6744 0.038 Uiso 1 1 calc R . .
H20F H 0.499 0.3591 0.707 0.038 Uiso 1 1 calc R . .
C19C C 0.80938(15) 0.68097(13) 0.37918(9) 0.0252(3) Uani 1 1 d . . .
H19D H 0.8265 0.7326 0.329 0.038 Uiso 1 1 calc R . .
H19E H 0.8745 0.6692 0.4133 0.038 Uiso 1 1 calc R . .
H19F H 0.7274 0.716 0.4027 0.038 Uiso 1 1 calc R . .
C18C C 0.86324(15) 0.35591(15) 0.24847(9) 0.0272(3) Uani 1 1 d . . .
H18D H 0.7878 0.3381 0.2397 0.041 Uiso 1 1 calc R . .
H18E H 0.9267 0.2835 0.2673 0.041 Uiso 1 1 calc R . .
H18F H 0.8963 0.4005 0.1998 0.041 Uiso 1 1 calc R . .
C10C C 0.68453(13) 0.55085(12) 0.53599(8) 0.0181(3) Uani 1 1 d . . .
H10C H 0.6021 0.5912 0.5508 0.022 Uiso 1 1 calc R . .
C11C C 0.78029(13) 0.57706(12) 0.55610(8) 0.0186(3) Uani 1 1 d . . .
H11C H 0.8629 0.5361 0.542 0.022 Uiso 1 1 calc R . .
C12C C 0.76598(13) 0.66507(12) 0.59855(8) 0.0185(3) Uani 1 1 d . A .
C13C C 0.64965(14) 0.71191(13) 0.63451(9) 0.0239(3) Uani 1 1 d . . .
H13C H 0.5801 0.6833 0.6337 0.029 Uiso 1 1 calc R . .
C14C C 0.63447(15) 0.79853(13) 0.67085(9) 0.0256(3) Uani 1 1 d . A .
H14C H 0.5545 0.8294 0.6944 0.031 Uiso 1 1 calc R . .
C15C C 0.73465(15) 0.84175(12) 0.67368(8) 0.0228(3) Uani 1 1 d D . .
C16C C 0.85175(15) 0.79587(13) 0.63944(9) 0.0245(3) Uani 1 1 d . A .
H16C H 0.9211 0.8243 0.641 0.029 Uiso 1 1 calc R . .
C17C C 0.86643(14) 0.70771(13) 0.60276(9) 0.0222(3) Uani 1 1 d . . .
H17C H 0.9468 0.6758 0.58 0.027 Uiso 1 1 calc R A .
C23C C 0.71306(15) 1.06259(14) 0.78486(10) 0.0284(3) Uani 1 1 d D . .
H23G H 0.7266 1.0364 0.8401 0.043 Uiso 0.8580(17) 1 calc PR A 1
H23H H 0.623 1.0847 0.7786 0.043 Uiso 0.8580(17) 1 calc PR A 1
H23I H 0.7472 1.1296 0.761 0.043 Uiso 0.8580(17) 1 calc PR A 1
H23J H 0.6598 1.1419 0.7699 0.043 Uiso 0.1420(17) 1 d PR A 2
H23K H 0.8008 1.0623 0.7683 0.043 Uiso 0.1420(17) 1 d PR A 2
H23L H 0.7037 1.0332 0.8412 0.043 Uiso 0.1420(17) 1 d PR A 2
B1C B 0.72349(16) 0.28273(14) 0.40673(10) 0.0223(3) Uani 1 1 d . . .
O1C O 0.89195(11) 0.92234(10) 0.74611(7) 0.0230(3) Uani 0.8580(17) 1 d PD A 1
N3C N 0.70036(17) 0.93265(13) 0.71226(10) 0.0205(3) Uani 0.8580(17) 1 d PDU A 1
H3C H 0.6207 0.971 0.7141 0.025 Uiso 0.8580(17) 1 calc PR A 1
C22C C 0.77786(15) 0.96651(14) 0.74663(10) 0.0199(3) Uani 0.8580(17) 1 d PDU A 1
O1D O 0.5690(6) 0.9729(6) 0.7591(4) 0.0239(17) Uani 0.1420(17) 1 d PD A 2
N3D N 0.7650(9) 0.9275(6) 0.7026(5) 0.0152(17) Uani 0.1420(17) 1 d PDU A 2
H3D H 0.8397 0.9406 0.6917 0.018 Uiso 0.1420(17) 1 calc PR A 2
C22D C 0.6747(7) 0.9869(7) 0.7470(5) 0.0193(19) Uani 0.1420(17) 1 d PDU A 2
O1E O -0.00871(11) -0.00577(10) 1.16939(7) 0.0228(3) Uani 0.8580(17) 1 d P A 1
H1E H 0.021 0.0186 1.1994 0.034 Uiso 0.8580(17) 1 calc PR A 1
C2E C -0.00826(17) 0.07129(15) 1.09314(10) 0.0261(4) Uani 0.8580(17) 1 d P A 1
H2EA H -0.043 0.0424 1.0578 0.031 Uiso 0.8580(17) 1 calc PR A 1
H2EB H 0.0791 0.0724 1.0733 0.031 Uiso 0.8580(17) 1 calc PR A 1
C3E C -0.08393(16) 0.19146(15) 1.09404(10) 0.0243(4) Uani 0.8580(17) 1 d P A 1
H3EA H -0.0844 0.2412 1.0412 0.036 Uiso 0.8580(17) 1 calc PR A 1
H3EB H -0.047 0.2218 1.1268 0.036 Uiso 0.8580(17) 1 calc PR A 1
H3EC H -0.1701 0.1903 1.1146 0.036 Uiso 0.8580(17) 1 calc PR A 1

loop_
_atom_site_aniso_label
_atom_site_aniso_U_11
_atom_site_aniso_U_22
_atom_site_aniso_U_33
_atom_site_aniso_U_23
_atom_site_aniso_U_13
_atom_site_aniso_U_12
F1A 0.0266(5) 0.0359(5) 0.0299(5) -0.0182(4) -0.0018(4) -0.0132(4)
F2A 0.0262(5) 0.0207(4) 0.0458(6) -0.0156(4) -0.0003(4) -0.0004(4)
N1A 0.0159(5) 0.0208(6) 0.0211(6) -0.0097(5) -0.0025(4) -0.0035(4)
N2A 0.0192(6) 0.0154(5) 0.0246(6) -0.0059(5) -0.0044(5) -0.0051(4)
C1A 0.0154(6) 0.0288(7) 0.0213(7) -0.0104(6) -0.0011(5) -0.0037(5)
C2A 0.0195(7) 0.0295(8) 0.0185(7) -0.0057(6) 0.0008(5) -0.0080(6)
C3A 0.0161(6) 0.0226(7) 0.0201(7) -0.0052(6) -0.0019(5) -0.0056(5)
C4A 0.0167(6) 0.0170(6) 0.0190(7) -0.0079(5) -0.0035(5) -0.0037(5)
C5A 0.0139(6) 0.0158(6) 0.0195(7) -0.0045(5) -0.0040(5) -0.0029(5)
C6A 0.0176(6) 0.0143(6) 0.0203(7) -0.0047(5) -0.0041(5) -0.0029(5)
C7A 0.0172(6) 0.0197(7) 0.0208(7) -0.0021(5) -0.0034(5) -0.0050(5)
C8A 0.0231(7) 0.0216(7) 0.0252(7) -0.0002(6) -0.0041(6) -0.0089(6)
C9A 0.0236(7) 0.0167(7) 0.0299(8) -0.0024(6) -0.0071(6) -0.0072(5)
C18A 0.0246(7) 0.0365(8) 0.0250(8) -0.0167(7) -0.0003(6) -0.0048(6)
C19A 0.0289(8) 0.0226(7) 0.0220(7) -0.0043(6) 0.0008(6) -0.0124(6)
C20A 0.0244(7) 0.0262(7) 0.0200(7) -0.0055(6) 0.0009(6) -0.0077(6)
C21A 0.0429(10) 0.0212(7) 0.0389(9) -0.0055(7) -0.0076(7) -0.0153(7)
C10A 0.0186(6) 0.0157(6) 0.0165(6) -0.0055(5) 0.0007(5) -0.0046(5)
C11A 0.0182(6) 0.0172(6) 0.0176(6) -0.0058(5) 0.0011(5) -0.0048(5)
C12A 0.0196(7) 0.0177(6) 0.0162(6) -0.0055(5) -0.0016(5) -0.0057(5)
C13A 0.0194(7) 0.0220(7) 0.0230(7) -0.0071(6) -0.0023(5) -0.0058(5)
C14A 0.0237(7) 0.0215(7) 0.0264(7) -0.0051(6) -0.0072(6) -0.0094(6)
C15A 0.0307(8) 0.0165(6) 0.0190(7) -0.0044(5) -0.0068(6) -0.0070(6)
C16A 0.0259(7) 0.0216(7) 0.0214(7) -0.0091(6) 0.0027(6) -0.0052(6)
C17A 0.0211(7) 0.0229(7) 0.0224(7) -0.0097(6) 0.0011(5) -0.0088(5)
C23A 0.0242(7) 0.0288(8) 0.0323(8) -0.0184(7) 0.0008(6) -0.0081(6)
B1A 0.0201(8) 0.0196(8) 0.0273(8) -0.0120(6) -0.0020(6) -0.0044(6)
O1B 0.0184(6) 0.0249(6) 0.0355(7) -0.0154(5) 0.0052(5) -0.0083(5)
N3B 0.0141(8) 0.0206(7) 0.0247(8) -0.0099(6) 0.0003(7) -0.0083(7)
C22B 0.0185(8) 0.0187(8) 0.0220(8) -0.0060(7) 0.0000(6) -0.0064(6)
O1A 0.026(4) 0.017(3) 0.029(4) -0.011(3) -0.007(3) -0.003(3)
N3A 0.027(4) 0.013(3) 0.020(4) -0.011(3) -0.003(4) -0.003(4)
C22A 0.027(4) 0.021(4) 0.016(4) -0.009(3) -0.004(3) -0.005(3)
F2C 0.0297(5) 0.0398(5) 0.0302(5) -0.0194(4) -0.0017(4) -0.0153(4)
F1C 0.0324(5) 0.0218(4) 0.0503(6) -0.0170(4) 0.0007(4) -0.0003(4)
N2C 0.0230(6) 0.0157(5) 0.0240(6) -0.0057(5) -0.0044(5) -0.0059(5)
N1C 0.0173(6) 0.0220(6) 0.0205(6) -0.0102(5) -0.0019(4) -0.0037(5)
C9C 0.0247(7) 0.0176(7) 0.0304(8) -0.0043(6) -0.0066(6) -0.0075(6)
C8C 0.0256(7) 0.0220(7) 0.0266(8) 0.0005(6) -0.0037(6) -0.0115(6)
C7C 0.0195(7) 0.0209(7) 0.0222(7) -0.0022(6) -0.0040(5) -0.0061(5)
C6C 0.0198(7) 0.0163(6) 0.0201(7) -0.0059(5) -0.0037(5) -0.0034(5)
C5C 0.0163(6) 0.0160(6) 0.0191(7) -0.0047(5) -0.0042(5) -0.0027(5)
C4C 0.0187(6) 0.0178(6) 0.0194(7) -0.0080(5) -0.0032(5) -0.0040(5)
C3C 0.0181(7) 0.0228(7) 0.0200(7) -0.0051(6) -0.0016(5) -0.0060(5)
C2C 0.0203(7) 0.0289(7) 0.0186(7) -0.0060(6) 0.0003(5) -0.0066(6)
C1C 0.0156(6) 0.0292(7) 0.0216(7) -0.0102(6) -0.0027(5) -0.0027(5)
C21C 0.0432(10) 0.0204(7) 0.0393(9) -0.0071(7) -0.0063(7) -0.0157(7)
C20C 0.0269(8) 0.0274(8) 0.0209(7) -0.0059(6) 0.0018(6) -0.0080(6)
C19C 0.0334(8) 0.0229(7) 0.0215(7) -0.0041(6) -0.0002(6) -0.0131(6)
C18C 0.0231(7) 0.0367(8) 0.0244(8) -0.0167(7) -0.0020(6) -0.0031(6)
C10C 0.0206(7) 0.0175(6) 0.0164(6) -0.0054(5) 0.0003(5) -0.0052(5)
C11C 0.0204(7) 0.0185(6) 0.0176(6) -0.0068(5) 0.0019(5) -0.0058(5)
C12C 0.0224(7) 0.0191(6) 0.0159(6) -0.0056(5) -0.0016(5) -0.0071(5)
C13C 0.0238(7) 0.0266(7) 0.0259(7) -0.0125(6) 0.0029(6) -0.0103(6)
C14C 0.0272(8) 0.0275(8) 0.0241(7) -0.0127(6) 0.0032(6) -0.0070(6)
C15C 0.0340(8) 0.0181(7) 0.0181(7) -0.0057(5) -0.0074(6) -0.0057(6)
C16C 0.0279(8) 0.0228(7) 0.0269(8) -0.0054(6) -0.0098(6) -0.0099(6)
C17C 0.0204(7) 0.0230(7) 0.0249(7) -0.0073(6) -0.0036(6) -0.0060(6)
C23C 0.0237(7) 0.0294(8) 0.0396(9) -0.0215(7) -0.0040(6) -0.0049(6)
B1C 0.0223(8) 0.0208(8) 0.0285(9) -0.0137(7) -0.0023(6) -0.0053(6)
O1C 0.0183(6) 0.0252(6) 0.0308(7) -0.0129(5) -0.0041(5) -0.0067(5)
N3C 0.0163(8) 0.0225(7) 0.0263(8) -0.0109(6) -0.0028(7) -0.0053(7)
C22C 0.0209(9) 0.0188(8) 0.0223(8) -0.0057(7) -0.0026(6) -0.0078(6)
O1D 0.027(4) 0.017(3) 0.032(4) -0.010(3) 0.004(3) -0.011(3)
N3D 0.022(4) 0.012(3) 0.017(4) -0.003(3) -0.004(3) -0.011(3)
C22D 0.023(4) 0.018(4) 0.018(4) -0.008(3) -0.001(3) -0.003(3)
O1E 0.0213(6) 0.0253(6) 0.0264(6) -0.0098(5) -0.0025(5) -0.0097(5)
C2E 0.0268(9) 0.0278(9) 0.0247(9) -0.0108(7) 0.0035(7) -0.0075(7)
C3E 0.0216(8) 0.0262(9) 0.0252(9) -0.0064(7) 0.0009(7) -0.0079(7)

loop_
_atom_type_symbol
_atom_type_description
_atom_type_scat_dispersion_real
_atom_type_scat_dispersion_imag
_atom_type_scat_source
C C 0.0181 0.0091 'International Tables Vol C Tables 4.2.6.8 and 6.1.1.4'
H H 0 0 'International Tables Vol C Tables 4.2.6.8 and 6.1.1.4'
B B 0.009 0.0039 'International Tables Vol C Tables 4.2.6.8 and 6.1.1.4'
F F 0.0727 0.0534 'International Tables Vol C Tables 4.2.6.8 and 6.1.1.4'
N N 0.0311 0.018 'International Tables Vol C Tables 4.2.6.8 and 6.1.1.4'
O O 0.0492 0.0322 'International Tables Vol C Tables 4.2.6.8 and 6.1.1.4'

loop_
_exptl_crystal_face_index_h
_exptl_crystal_face_index_k
_exptl_crystal_face_index_l
_exptl_crystal_face_perp_dist
-3 -8 -5 0.0614
-1 7 -2 0.064
-3 6 -1 0.0833
-4 2 8 0.1214
4 -2 -8 0.0969
6 2 7 0.0378
-4 -6 -9 0.086
2 2 -10 0.1042
-7 -6 -2 0.062
0 -6 4 0.0609

loop_
_geom_angle_atom_site_label_1
_geom_angle_atom_site_label_2
_geom_angle_atom_site_label_3
_geom_angle
C1A N1A C4A 108.27(12)
C1A N1A B1A 125.57(12)
C4A N1A B1A 125.80(12)
C9A N2A C6A 108.14(12)
C9A N2A B1A 126.21(12)
C6A N2A B1A 125.52(12)
N1A C1A C2A 109.05(13)
N1A C1A C18A 123.27(14)
C2A C1A C18A 127.67(14)
C3A C2A C1A 108.84(13)
C3A C2A H2A 125.6
C1A C2A H2A 125.6
C2A C3A C4A 106.23(13)
C2A C3A C19A 123.35(13)
C4A C3A C19A 130.36(13)
C5A C4A N1A 119.89(12)
C5A C4A C3A 132.09(13)
N1A C4A C3A 107.61(12)
C4A C5A C6A 121.07(13)
C4A C5A C10A 120.41(12)
C6A C5A C10A 118.52(12)
N2A C6A C5A 120.56(13)
N2A C6A C7A 108.22(12)
C5A C6A C7A 131.13(13)
C8A C7A C6A 105.73(13)
C8A C7A C20A 125.02(14)
C6A C7A C20A 129.25(13)
C7A C8A C9A 108.85(13)
C7A C8A H8A 125.6
C9A C8A H8A 125.6
N2A C9A C8A 109.06(13)
N2A C9A C21A 122.92(15)
C8A C9A C21A 128.02(15)
C1A C18A H18A 109.5
C1A C18A H18B 109.5
H18A C18A H18B 109.5
C1A C18A H18C 109.5
H18A C18A H18C 109.5
H18B C18A H18C 109.5
C3A C19A H19A 109.5
C3A C19A H19B 109.5
H19A C19A H19B 109.5
C3A C19A H19C 109.5
H19A C19A H19C 109.5
H19B C19A H19C 109.5
C7A C20A H20A 109.5
C7A C20A H20B 109.5
H20A C20A H20B 109.5
C7A C20A H20C 109.5
H20A C20A H20C 109.5
H20B C20A H20C 109.5
C9A C21A H21A 109.5
C9A C21A H21B 109.5
H21A C21A H21B 109.5
C9A C21A H21C 109.5
H21A C21A H21C 109.5
H21B C21A H21C 109.5
C11A C10A C5A 123.68(12)
C11A C10A H10A 118.2
C5A C10A H10A 118.2
C10A C11A C12A 125.30(13)
C10A C11A H11A 117.4
C12A C11A H11A 117.4
C17A C12A C13A 117.75(13)
C17A C12A C11A 122.12(13)
C13A C12A C11A 120.12(13)
C14A C13A C12A 121.51(14)
C14A C13A H13A 119.2
C12A C13A H13A 119.2
C13A C14A C15A 119.85(13)
C13A C14A H14A 120.1
C15A C14A H14A 120.1
C14A C15A C16A 119.59(13)
C14A C15A N3B 114.64(14)
C16A C15A N3B 125.74(14)
C14A C15A N3A 141.3(4)
C16A C15A N3A 99.0(4)
N3B C15A N3A 26.9(4)
C17A C16A C15A 119.87(14)
C17A C16A H16A 120.1
C15A C16A H16A 120.1
C16A C17A C12A 121.40(13)
C16A C17A H17A 119.3
C12A C17A H17A 119.3
C22A C23A C22B 43.2(3)
C22A C23A H23A 111.6
C22B C23A H23A 109.5
C22A C23A H23B 68.4
C22B C23A H23B 109.5
H23A C23A H23B 109.5
C22A C23A H23C 136.8
C22B C23A H23C 109.5
H23A C23A H23C 109.5
H23B C23A H23C 109.5
C22A C23A H23D 109.5
C22B C23A H23D 127.7
H23A C23A H23D 122.9
H23B C23A H23D 54.2
H23C C23A H23D 55.3
C22A C23A H23E 109.5
C22B C23A H23E 66.4
H23A C23A H23E 92.2
H23B C23A H23E 157.6
H23C C23A H23E 55.8
H23D C23A H23E 109.5
C22A C23A H23F 109.5
C22B C23A H23F 121.2
H23A C23A H23F 18.3
H23B C23A H23F 91.6
H23C C23A H23F 113.7
H23D C23A H23F 109.5
H23E C23A H23F 109.5
F2A B1A F1A 109.30(12)
F2A B1A N2A 110.81(13)
F1A B1A N2A 109.61(12)
F2A B1A N1A 110.57(12)
F1A B1A N1A 109.47(13)
N2A B1A N1A 107.04(11)
C22B N3B C15A 126.82(16)
C22B N3B H3B 116.6
C15A N3B H3B 116.6
O1B C22B N3B 123.95(16)
O1B C22B C23A 121.19(15)
N3B C22B C23A 114.85(14)
O1B C22B H23E 85
N3B C22B H23E 148.5
C23A C22B H23E 38.8
C22A N3A C15A 121.6(7)
C22A N3A H3A 119.2
C15A N3A H3A 119.2
O1A C22A N3A 119.9(7)
O1A C22A C23A 123.2(6)
N3A C22A C23A 116.6(5)
C9C N2C C6C 108.42(12)
C9C N2C B1C 126.53(13)
C6C N2C B1C 125.04(12)
C1C N1C C4C 108.42(12)
C1C N1C B1C 125.18(12)
C4C N1C B1C 125.93(12)
N2C C9C C8C 109.13(13)
N2C C9C C21C 123.25(15)
C8C C9C C21C 127.62(15)
C9C C8C C7C 108.57(13)
C9C C8C H8C 125.7
C7C C8C H8C 125.7
C8C C7C C6C 105.84(13)
C8C C7C C20C 124.78(14)
C6C C7C C20C 129.38(13)
N2C C6C C5C 120.80(13)
N2C C6C C7C 108.04(12)
C5C C6C C7C 131.10(13)
C4C C5C C6C 121.08(13)
C4C C5C C10C 120.34(12)
C6C C5C C10C 118.55(12)
N1C C4C C5C 119.90(13)
N1C C4C C3C 107.60(12)
C5C C4C C3C 132.13(13)
C2C C3C C4C 106.24(13)
C2C C3C C19C 123.59(14)
C4C C3C C19C 130.08(13)
C3C C2C C1C 108.84(13)
C3C C2C H2C 125.6
C1C C2C H2C 125.6
N1C C1C C2C 108.89(13)
N1C C1C C18C 123.50(14)
C2C C1C C18C 127.61(14)
C9C C21C H21D 109.5
C9C C21C H21E 109.5
H21D C21C H21E 109.5
C9C C21C H21F 109.5
H21D C21C H21F 109.5
H21E C21C H21F 109.5
C7C C20C H20D 109.5
C7C C20C H20E 109.5
H20D C20C H20E 109.5
C7C C20C H20F 109.5
H20D C20C H20F 109.5
H20E C20C H20F 109.5
C3C C19C H19D 109.5
C3C C19C H19E 109.5
H19D C19C H19E 109.5
C3C C19C H19F 109.5
H19D C19C H19F 109.5
H19E C19C H19F 109.5
C1C C18C H18D 109.5
C1C C18C H18E 109.5
H18D C18C H18E 109.5
C1C C18C H18F 109.5
H18D C18C H18F 109.5
H18E C18C H18F 109.5
C11C C10C C5C 124.62(13)
C11C C10C H10C 117.7
C5C C10C H10C 117.7
C10C C11C C12C 124.11(13)
C10C C11C H11C 117.9
C12C C11C H11C 117.9
C17C C12C C13C 117.57(13)
C17C C12C C11C 121.48(13)
C13C C12C C11C 120.92(13)
C14C C13C C12C 121.06(14)
C14C C13C H13C 119.5
C12C C13C H13C 119.5
C13C C14C C15C 120.94(14)
C13C C14C H14C 119.5
C15C C14C H14C 119.5
C16C C15C C14C 119.34(14)
C16C C15C N3C 127.79(15)
C14C C15C N3C 112.86(14)
C16C C15C N3D 99.4(4)
C14C C15C N3D 141.2(4)
N3C C15C N3D 28.4(3)
C15C C16C C17C 119.35(14)
C15C C16C H16C 120.3
C17C C16C H16C 120.3
C16C C17C C12C 121.72(14)
C16C C17C H17C 119.1
C12C C17C H17C 119.1
C22D C23C C22C 43.4(3)
C22D C23C H23G 119.8
C22C C23C H23G 109.5
C22D C23C H23H 66.4
C22C C23C H23H 109.5
H23G C23C H23H 109.5
C22D C23C H23I 129.1
C22C C23C H23I 109.5
H23G C23C H23I 109.5
H23H C23C H23I 109.5
C22D C23C H23J 109.5
C22C C23C H23J 137.3
H23G C23C H23J 113.2
H23H C23C H23J 54
H23I C23C H23J 57.3
C22D C23C H23K 109.5
C22C C23C H23K 68.4
H23G C23C H23K 94.2
H23H C23C H23K 154.9
H23I C23C H23K 52.4
H23J C23C H23K 109.5
C22D C23C H23L 109.5
C22C C23C H23L 111.1
H23G C23C H23L 15.7
H23H C23C H23L 94.8
H23I C23C H23L 121.3
H23J C23C H23L 109.5
H23K C23C H23L 109.5
F1C B1C F2C 108.66(12)
F1C B1C N1C 110.37(13)
F2C B1C N1C 109.44(13)
F1C B1C N2C 111.49(13)
F2C B1C N2C 109.70(12)
N1C B1C N2C 107.16(11)
C22C N3C C15C 126.78(16)
C22C N3C H3C 116.6
C15C N3C H3C 116.6
O1C C22C N3C 123.01(16)
O1C C22C C23C 122.73(15)
N3C C22C C23C 114.26(15)
O1C C22C H23K 87.2
N3C C22C H23K 145.9
C23C C22C H23K 38.8
C22D N3D C15C 118.2(7)
C22D N3D H3D 120.9
C15C N3D H3D 120.9
O1D C22D N3D 121.1(7)
O1D C22D C23C 121.6(7)
N3D C22D C23C 117.2(5)
O1E C2E C3E 111.30(14)
O1E C2E H2EA 109.4
C3E C2E H2EA 109.4
O1E C2E H2EB 109.4
C3E C2E H2EB 109.4
H2EA C2E H2EB 108

loop_
_geom_bond_atom_site_label_1
_geom_bond_atom_site_label_2
_geom_bond_distance
F1A B1A 1.3987(19)
F2A B1A 1.3867(18)
N1A C1A 1.3506(19)
N1A C4A 1.4060(18)
N1A B1A 1.548(2)
N2A C9A 1.3543(19)
N2A C6A 1.3983(18)
N2A B1A 1.540(2)
C1A C2A 1.403(2)
C1A C18A 1.491(2)
C2A C3A 1.380(2)
C2A H2A 0.95
C3A C4A 1.432(2)
C3A C19A 1.500(2)
C4A C5A 1.399(2)
C5A C6A 1.4083(19)
C5A C10A 1.4689(19)
C6A C7A 1.424(2)
C7A C8A 1.392(2)
C7A C20A 1.493(2)
C8A C9A 1.395(2)
C8A H8A 0.95
C9A C21A 1.494(2)
C18A H18A 0.98
C18A H18B 0.98
C18A H18C 0.98
C19A H19A 0.98
C19A H19B 0.98
C19A H19C 0.98
C20A H20A 0.98
C20A H20B 0.98
C20A H20C 0.98
C21A H21A 0.98
C21A H21B 0.98
C21A H21C 0.98
C10A C11A 1.336(2)
C10A H10A 0.95
C11A C12A 1.4663(19)
C11A H11A 0.95
C12A C17A 1.396(2)
C12A C13A 1.403(2)
C13A C14A 1.385(2)
C13A H13A 0.95
C14A C15A 1.391(2)
C14A H14A 0.95
C15A C16A 1.401(2)
C15A N3B 1.420(2)
C15A N3A 1.460(7)
C16A C17A 1.386(2)
C16A H16A 0.95
C17A H17A 0.95
C23A C22A 1.481(6)
C23A C22B 1.508(2)
C23A H23A 0.98
C23A H23B 0.98
C23A H23C 0.98
C23A H23D 0.98
C23A H23E 0.98
C23A H23F 0.98
O1B C22B 1.238(2)
N3B C22B 1.353(2)
N3B H3B 0.88
C22B H23E 1.4315
O1A C22A 1.221(7)
N3A C22A 1.354(7)
N3A H3A 0.88
F2C B1C 1.3976(19)
F1C B1C 1.3872(19)
N2C C9C 1.352(2)
N2C C6C 1.3971(18)
N2C B1C 1.547(2)
N1C C1C 1.351(2)
N1C C4C 1.4001(18)
N1C B1C 1.545(2)
C9C C8C 1.395(2)
C9C C21C 1.495(2)
C8C C7C 1.396(2)
C8C H8C 0.95
C7C C6C 1.425(2)
C7C C20C 1.498(2)
C6C C5C 1.405(2)
C5C C4C 1.401(2)
C5C C10C 1.4718(19)
C4C C3C 1.429(2)
C3C C2C 1.379(2)
C3C C19C 1.498(2)
C2C C1C 1.400(2)
C2C H2C 0.95
C1C C18C 1.490(2)
C21C H21D 0.98
C21C H21E 0.98
C21C H21F 0.98
C20C H20D 0.98
C20C H20E 0.98
C20C H20F 0.98
C19C H19D 0.98
C19C H19E 0.98
C19C H19F 0.98
C18C H18D 0.98
C18C H18E 0.98
C18C H18F 0.98
C10C C11C 1.335(2)
C10C H10C 0.95
C11C C12C 1.4665(19)
C11C H11C 0.95
C12C C17C 1.397(2)
C12C C13C 1.400(2)
C13C C14C 1.372(2)
C13C H13C 0.95
C14C C15C 1.392(2)
C14C H14C 0.95
C15C C16C 1.390(2)
C15C N3C 1.423(2)
C15C N3D 1.454(6)
C16C C17C 1.395(2)
C16C H16C 0.95
C17C H17C 0.95
C23C C22D 1.495(6)
C23C C22C 1.496(2)
C23C H23G 0.98
C23C H23H 0.98
C23C H23I 0.98
C23C H23J 0.98
C23C H23K 0.98
C23C H23L 0.98
O1C C22C 1.233(2)
N3C C22C 1.360(2)
N3C H3C 0.88
C22C H23K 1.4555
O1D C22D 1.224(7)
N3D C22D 1.362(7)
N3D H3D 0.88
O1E C2E 1.440(2)
O1E H1E 0.84
C2E C3E 1.492(2)
C2E H2EA 0.99
C2E H2EB 0.99
C3E H3EA 0.98
C3E H3EB 0.98
C3E H3EC 0.98

loop_
_geom_hbond_atom_site_label_D
_geom_hbond_atom_site_label_H
_geom_hbond_atom_site_label_A
_geom_hbond_distance_DH
_geom_hbond_distance_HA
_geom_hbond_distance_DA
_geom_hbond_angle_DHA
_geom_hbond_site_symmetry_A
C8A H8A O1D 0.95 2.53 3.411(7) 153.6 .
C18A H18B F1A 0.98 2.58 3.0511(19) 109.6 .
C21A H21C F2A 0.98 2.59 3.143(2) 115.4 .
C16A H16A O1B 0.95 2.27 2.8689(19) 120.5 .
N3B H3B O1E 0.88 1.91 2.785(2) 174.5 2_557
N3A H3A O1D 0.88 2.12 2.985(12) 167.3 1_545
C8C H8C O1B 0.95 2.58 3.4916(19) 159.8 .
C18C H18D F2C 0.98 2.51 3.0826(19) 117.4 .
C16C H16C O1C 0.95 2.47 2.9677(19) 112.8 .
N3C H3C O1B 0.88 2.04 2.906(2) 166 1_565
O1E H1E O1C 0.84 1.9 2.7279(17) 170.7 2_667

loop_
_geom_torsion_atom_site_label_1
_geom_torsion_atom_site_label_2
_geom_torsion_atom_site_label_3
_geom_torsion_atom_site_label_4
_geom_torsion
C4A N1A C1A C2A 0.58(16)
B1A N1A C1A C2A -172.76(13)
C4A N1A C1A C18A -179.72(13)
B1A N1A C1A C18A 6.9(2)
N1A C1A C2A C3A -0.43(17)
C18A C1A C2A C3A 179.89(14)
C1A C2A C3A C4A 0.10(16)
C1A C2A C3A C19A 177.41(13)
C1A N1A C4A C5A -174.05(12)
B1A N1A C4A C5A -0.7(2)
C1A N1A C4A C3A -0.51(15)
B1A N1A C4A C3A 172.81(12)
C2A C3A C4A C5A 172.68(14)
C19A C3A C4A C5A -4.4(3)
C2A C3A C4A N1A 0.24(15)
C19A C3A C4A N1A -176.80(14)
N1A C4A C5A C6A 3.19(19)
C3A C4A C5A C6A -168.49(14)
N1A C4A C5A C10A -177.59(12)
C3A C4A C5A C10A 10.7(2)
C9A N2A C6A C5A -176.77(12)
B1A N2A C6A C5A -0.8(2)
C9A N2A C6A C7A 0.37(15)
B1A N2A C6A C7A 176.39(12)
C4A C5A C6A N2A -2.5(2)
C10A C5A C6A N2A 178.26(12)
C4A C5A C6A C7A -178.90(14)
C10A C5A C6A C7A 1.9(2)
N2A C6A C7A C8A -0.01(15)
C5A C6A C7A C8A 176.73(14)
N2A C6A C7A C20A -179.77(13)
C5A C6A C7A C20A -3.0(3)
C6A C7A C8A C9A -0.35(16)
C20A C7A C8A C9A 179.42(13)
C6A N2A C9A C8A -0.60(16)
B1A N2A C9A C8A -176.58(13)
C6A N2A C9A C21A 179.69(14)
B1A N2A C9A C21A 3.7(2)
C7A C8A C9A N2A 0.60(17)
C7A C8A C9A C21A -179.70(15)
C4A C5A C10A C11A 57.19(19)
C6A C5A C10A C11A -123.56(15)
C5A C10A C11A C12A -179.26(12)
C10A C11A C12A C17A -15.8(2)
C10A C11A C12A C13A 162.77(14)
C17A C12A C13A C14A 1.8(2)
C11A C12A C13A C14A -176.90(13)
C12A C13A C14A C15A -1.9(2)
C13A C14A C15A C16A 0.6(2)
C13A C14A C15A N3B -177.55(14)
C13A C14A C15A N3A 177.9(6)
C14A C15A C16A C17A 0.8(2)
N3B C15A C16A C17A 178.68(15)
N3A C15A C16A C17A -177.5(4)
C15A C16A C17A C12A -0.9(2)
C13A C12A C17A C16A -0.4(2)
C11A C12A C17A C16A 178.26(13)
C9A N2A B1A F2A 57.41(18)
C6A N2A B1A F2A -117.89(14)
C9A N2A B1A F1A -63.30(18)
C6A N2A B1A F1A 121.39(14)
C9A N2A B1A N1A 178.05(13)
C6A N2A B1A N1A 2.75(18)
C1A N1A B1A F2A -69.02(18)
C4A N1A B1A F2A 118.78(14)
C1A N1A B1A F1A 51.45(18)
C4A N1A B1A F1A -120.75(14)
C1A N1A B1A N2A 170.19(12)
C4A N1A B1A N2A -2.01(18)
C14A C15A N3B C22B 178.12(16)
C16A C15A N3B C22B 0.1(3)
N3A C15A N3B C22B -8.2(8)
C15A N3B C22B O1B 3.7(3)
C15A N3B C22B C23A -175.18(15)
C22A C23A C22B O1B -161.1(6)
C22A C23A C22B N3B 17.8(6)
C14A C15A N3A C22A 28.5(13)
C16A C15A N3A C22A -153.9(9)
N3B C15A N3A C22A 19.3(6)
C15A N3A C22A O1A -0.8(15)
C15A N3A C22A C23A -174.7(6)
C22B C23A C22A O1A 175.1(13)
C22B C23A C22A N3A -11.3(6)
C6C N2C C9C C8C 0.43(16)
B1C N2C C9C C8C 179.24(13)
C6C N2C C9C C21C -179.04(14)
B1C N2C C9C C21C -0.2(2)
N2C C9C C8C C7C -0.46(17)
C21C C9C C8C C7C 178.97(15)
C9C C8C C7C C6C 0.31(16)
C9C C8C C7C C20C -179.91(14)
C9C N2C C6C C5C 177.14(13)
B1C N2C C6C C5C -1.7(2)
C9C N2C C6C C7C -0.23(16)
B1C N2C C6C C7C -179.06(13)
C8C C7C C6C N2C -0.06(16)
C20C C7C C6C N2C -179.82(14)
C8C C7C C6C C5C -177.06(14)
C20C C7C C6C C5C 3.2(3)
N2C C6C C5C C4C 3.0(2)
C7C C6C C5C C4C 179.70(14)
N2C C6C C5C C10C -178.65(12)
C7C C6C C5C C10C -2.0(2)
C1C N1C C4C C5C 174.76(12)
B1C N1C C4C C5C 2.3(2)
C1C N1C C4C C3C 0.86(15)
B1C N1C C4C C3C -171.55(13)
C6C C5C C4C N1C -3.3(2)
C10C C5C C4C N1C 178.39(12)
C6C C5C C4C C3C 168.84(14)
C10C C5C C4C C3C -9.5(2)
N1C C4C C3C C2C -0.60(16)
C5C C4C C3C C2C -173.45(15)
N1C C4C C3C C19C 176.01(14)
C5C C4C C3C C19C 3.2(3)
C4C C3C C2C C1C 0.12(16)
C19C C3C C2C C1C -176.76(13)
C4C N1C C1C C2C -0.79(16)
B1C N1C C1C C2C 171.70(13)
C4C N1C C1C C18C 179.11(13)
B1C N1C C1C C18C -8.4(2)
C3C C2C C1C N1C 0.41(17)
C3C C2C C1C C18C -179.48(14)
C4C C5C C10C C11C -58.9(2)
C6C C5C C10C C11C 122.73(15)
C5C C10C C11C C12C 179.10(13)
C10C C11C C12C C17C -165.16(14)
C10C C11C C12C C13C 12.9(2)
C17C C12C C13C C14C 1.6(2)
C11C C12C C13C C14C -176.61(14)
C12C C13C C14C C15C -0.6(2)
C13C C14C C15C C16C -0.3(2)
C13C C14C C15C N3C 178.75(14)
C13C C14C C15C N3D 179.5(6)
C14C C15C C16C C17C 0.2(2)
N3C C15C C16C C17C -178.73(15)
N3D C15C C16C C17C -179.7(4)
C15C C16C C17C C12C 0.9(2)
C13C C12C C17C C16C -1.7(2)
C11C C12C C17C C16C 176.45(13)
C1C N1C B1C F1C 66.28(18)
C4C N1C B1C F1C -122.53(14)
C1C N1C B1C F2C -53.25(18)
C4C N1C B1C F2C 117.94(14)
C1C N1C B1C N2C -172.13(12)
C4C N1C B1C N2C -0.94(19)
C9C N2C B1C F1C -57.14(19)
C6C N2C B1C F1C 121.48(14)
C9C N2C B1C F2C 63.27(18)
C6C N2C B1C F2C -118.11(14)
C9C N2C B1C N1C -178.02(13)
C6C N2C B1C N1C 0.61(19)
C16C C15C N3C C22C -24.2(3)
C14C C15C N3C C22C 156.84(17)
N3D C15C N3C C22C -22.2(7)
C15C N3C C22C O1C 2.3(3)
C15C N3C C22C C23C -178.06(15)
C22D C23C C22C O1C -173.1(6)
C22D C23C C22C N3C 7.3(5)
C16C C15C N3D C22D -174.5(7)
C14C C15C N3D C22D 5.7(11)
N3C C15C N3D C22D 7.1(5)
C15C N3D C22D O1D -3.6(13)
C15C N3D C22D C23C 171.9(6)
C22C C23C C22D O1D 160.0(12)
C22C C23C C22D N3D -15.5(5)
